data_4313920
loop_
_publ_author_name
'Ramaswamy Murugavel'
'Paul Davis'
'Vivekanand S. Shete'

_publ_section_title
;
 Reactivity Studies, Structural Characterization, and Thermolysis of Cubic
 Titanosiloxanes: Precursors to Titanosilicate Materials Which Catalyze
 Olefin Epoxidation
;
_journal_name_full 'Inorganic Chemistry'
_journal_page_first 4696
_journal_page_last 4706
_journal_paper_doi 10.1021/ic034317m
_journal_volume 42
_journal_year 2003
_chemical_formula_sum 'C72 H132 N4 O16 Si8 Ti4'
_chemical_formula_weight 1726.14
_chemical_name_systematic
; 
 ? 
;
_space_group_IT_number 220
_symmetry_cell_setting cubic
_symmetry_space_group_name_Hall 'I -4bd 2c 3'
_symmetry_space_group_name_H-M 'I -4 3 d'
_atom_sites_solution_hydrogens geom
_atom_sites_solution_primary direct
_atom_sites_solution_secondary difmap
_audit_creation_method SHELXL-97
_cell_angle_alpha 90.00
_cell_angle_beta 90.00
_cell_angle_gamma 90.00
_cell_formula_units_Z 12
_cell_length_a 31.702
_cell_length_b 31.702
_cell_length_c 31.702
_cell_measurement_reflns_used 25
_cell_measurement_temperature 293(2)
_cell_measurement_theta_max 12.56
_cell_measurement_theta_min 8.29
_cell_volume 31861.043
_computing_cell_refinement 'Enraf Nonius CAD4, 1989'
_computing_data_collection 'Enraf Nonius CAD4, 1989'
_computing_data_reduction 'maXus (Mackay et al., 1999)'
_computing_molecular_graphics 'maXus (Mackay et al., 1999)'
_computing_publication_material 'maXus (Mackay et al., 1999)'
_computing_structure_refinement 'SHELXL-97 (Sheldrick, 1997)'
_computing_structure_solution 'SHELXS-97 (Sheldrick, 1990)'
_diffrn_ambient_temperature 293(2)
_diffrn_measured_fraction_theta_full 0.999
_diffrn_measured_fraction_theta_max 0.999
_diffrn_measurement_device_type 'CAD4 MACH3'
_diffrn_radiation_monochromator graphite
_diffrn_radiation_source 'fine-focus sealed tube'
_diffrn_radiation_type MoK\a
_diffrn_radiation_wavelength 0.71073
_diffrn_reflns_av_R_equivalents 0.0698
_diffrn_reflns_av_sigmaI/netI 0.0351
_diffrn_reflns_limit_h_max 37
_diffrn_reflns_limit_h_min 0
_diffrn_reflns_limit_k_max 37
_diffrn_reflns_limit_k_min 0
_diffrn_reflns_limit_l_max 37
_diffrn_reflns_limit_l_min 0
_diffrn_reflns_number 14237
_diffrn_reflns_theta_full 24.99
_diffrn_reflns_theta_max 24.99
_diffrn_reflns_theta_min 1.57
_exptl_absorpt_coefficient_mu 0.430
_exptl_crystal_colour colourless
_exptl_crystal_density_diffrn 1.080
_exptl_crystal_density_method 'not measured'
_exptl_crystal_description prism
_exptl_crystal_F_000 11040
_exptl_crystal_size_max 0.075
_exptl_crystal_size_mid 0.05
_exptl_crystal_size_min 0.05
_refine_diff_density_max 0.425
_refine_diff_density_min -0.238
_refine_diff_density_rms 0.063
_refine_ls_abs_structure_details 'Flack H D (1983), Acta Cryst. A39, 876-881'
_refine_ls_abs_structure_Flack -0.04(7)
_refine_ls_extinction_coef 0.00014(3)
_refine_ls_extinction_expression Fc^*^=kFc[1+0.001xFc^2^\l^3^/sin(2\q)]^-1/4^
_refine_ls_extinction_method SHELXL
_refine_ls_goodness_of_fit_ref 1.067
_refine_ls_hydrogen_treatment mixed
_refine_ls_matrix_type full
_refine_ls_number_parameters 245
_refine_ls_number_reflns 2482
_refine_ls_number_restraints 0
_refine_ls_restrained_S_all 1.067
_refine_ls_R_factor_all 0.0919
_refine_ls_R_factor_gt 0.0520
_refine_ls_shift/su_max 0.004
_refine_ls_shift/su_mean 0.000
_refine_ls_structure_factor_coef Fsqd
_refine_ls_weighting_details 'calc w=1/[\s^2^(Fo^2^)+(0.0936P)^2^+22.0507P] where P=(Fo^2^+2Fc^2^)/3'
_refine_ls_weighting_scheme calc
_refine_ls_wR_factor_gt 0.1353
_refine_ls_wR_factor_ref 0.1622
_reflns_number_gt 1732
_reflns_number_total 2482
_reflns_threshold_expression >2sigma(I)
_cod_data_source_file ic034317msi20030325_120849_1.cif
_cod_data_source_block rm005a(Compound1)
_cod_depositor_comments
;
The following automatic conversions were performed:

'_symmetry_cell_setting' value 'Cubic' changed to 'cubic' according
to the built-in table from CIF Core dictionary named 'cif_core.dic'
version 2.4.1 from 2010-06-29.

Automatic conversion script
Id: cif_fix_values 1646 2011-03-28 12:23:43Z adriana 
;
_cod_original_cell_volume 31860.7
_cod_database_code 4313920

loop_
_symmetry_equiv_pos_as_xyz
'x, y, z'
'x, -y, -z+1/2'
'-x, -y+1/2, z'
'-x, y+1/2, -z+1/2'
'y+1/4, -x+3/4, -z+1/4'
'-y+1/4, -x+3/4, z+3/4'
'-y+3/4, x+3/4, -z+1/4'
'y+3/4, x+3/4, z+3/4'
'y, z, x'
'-y, -z+1/2, x'
'y, -z, -x+1/2'
'-y, z+1/2, -x+1/2'
'z+1/4, -y+3/4, -x+1/4'
'z+1/4, y+1/4, x+1/4'
'-z+3/4, y+3/4, -x+1/4'
'-z+3/4, -y+1/4, x+1/4'
'z, x, y'
'-z+1/2, x, -y'
'-z, -x+1/2, y'
'z+1/2, -x+1/2, -y'
'x+3/4, z+3/4, y+3/4'
'x+3/4, -z+1/4, -y+3/4'
'-x+3/4, z+3/4, -y+1/4'
'-x+1/4, -z+3/4, y+3/4'
'x+1/2, y+1/2, z+1/2'
'x+1/2, -y+1/2, -z+1'
'-x+1/2, -y+1, z+1/2'
'-x+1/2, y+1, -z+1'
'y+3/4, -x+5/4, -z+3/4'
'-y+3/4, -x+5/4, z+5/4'
'-y+5/4, x+5/4, -z+3/4'
'y+5/4, x+5/4, z+5/4'
'y+1/2, z+1/2, x+1/2'
'-y+1/2, -z+1, x+1/2'
'y+1/2, -z+1/2, -x+1'
'-y+1/2, z+1, -x+1'
'z+3/4, -y+5/4, -x+3/4'
'z+3/4, y+3/4, x+3/4'
'-z+5/4, y+5/4, -x+3/4'
'-z+5/4, -y+3/4, x+3/4'
'z+1/2, x+1/2, y+1/2'
'-z+1, x+1/2, -y+1/2'
'-z+1/2, -x+1, y+1/2'
'z+1, -x+1, -y+1/2'
'x+5/4, z+5/4, y+5/4'
'x+5/4, -z+3/4, -y+5/4'
'-x+5/4, z+5/4, -y+3/4'
'-x+3/4, -z+5/4, y+5/4'

loop_
_atom_site_label
_atom_site_type_symbol
_atom_site_fract_x
_atom_site_fract_y
_atom_site_fract_z
_atom_site_U_iso_or_equiv
_atom_site_adp_type
_atom_site_occupancy
_atom_site_calc_flag
_atom_site_refinement_flags
_atom_site_disorder_assembly
_atom_site_disorder_group
Ti1 Ti 1.42736(4) 1.23291(4) 1.17492(4) 0.0520(3) Uani 1 d . . .
Si1 Si 1.51705(6) 1.17865(6) 1.17896(6) 0.0567(5) Uani 1 d . . .
Si2 Si 1.57751(9) 1.12423(11) 1.22790(11) 0.1085(11) Uani 1 d . . .
O1 O 1.41365(15) 1.22936(16) 1.11971(16) 0.0696(13) Uani 1 d . . .
O2 O 1.46989(15) 1.19717(16) 1.18519(17) 0.0654(13) Uani 1 d . . .
O3 O 1.44760(16) 1.28506(15) 1.18590(17) 0.0692(14) Uani 1 d . . .
O4 O 1.38268(17) 1.2217(2) 1.20559(19) 0.0871(18) Uani 1 d . . .
N1 N 1.52597(19) 1.1394(2) 1.2145(2) 0.0664(17) Uani 1 d . . .
C1 C 1.6084(4) 1.1209(5) 1.1776(5) 0.172(8) Uani 1 d . . .
H1A H 1.6038 1.1460 1.1613 0.258 Uiso 1 calc R . .
H1B H 1.5993 1.0968 1.1618 0.258 Uiso 1 calc R . .
H1C H 1.6379 1.1184 1.1841 0.258 Uiso 1 calc R . .
C2 C 1.6056(4) 1.1632(5) 1.2623(5) 0.165(6) Uani 1 d . . .
H2A H 1.5876 1.1712 1.2853 0.247 Uiso 1 calc R . .
H2B H 1.6126 1.1878 1.2460 0.247 Uiso 1 calc R . .
H2C H 1.6309 1.1507 1.2732 0.247 Uiso 1 calc R . .
C3 C 1.5754(5) 1.0718(4) 1.2550(5) 0.172(7) Uani 1 d . . .
H3A H 1.5680 1.0504 1.2349 0.259 Uiso 1 calc R . .
H3B H 1.5547 1.0726 1.2770 0.259 Uiso 1 calc R . .
H3C H 1.6026 1.0655 1.2669 0.259 Uiso 1 calc R . .
C4 C 1.3500(5) 1.1942(6) 1.2215(6) 0.172(7) Uani 1 d . . .
H4 H 1.3308 1.2041 1.1994 0.206 Uiso 1 calc R . .
C5 C 1.3250(6) 1.2118(8) 1.2512(7) 0.257(12) Uani 1 d . . .
H5A H 1.3359 1.2390 1.2588 0.385 Uiso 1 calc R . .
H5B H 1.3243 1.1940 1.2757 0.385 Uiso 1 calc R . .
H5C H 1.2969 1.2149 1.2402 0.385 Uiso 1 calc R . .
C6 C 1.3462(7) 1.1575(6) 1.2085(11) 0.268(15) Uani 1 d . . .
H6A H 1.3323 1.1408 1.2296 0.402 Uiso 1 calc R . .
H6B H 1.3736 1.1460 1.2028 0.402 Uiso 1 calc R . .
H6C H 1.3297 1.1575 1.1831 0.402 Uiso 1 calc R . .
C7 C 1.4908(2) 1.1181(2) 1.2347(2) 0.068(2) Uani 1 d . . .
C8 C 1.4738(3) 1.0823(3) 1.2152(3) 0.091(3) Uani 1 d . . .
C9 C 1.4396(4) 1.0615(3) 1.2368(4) 0.112(4) Uani 1 d . . .
H9 H 1.4269 1.0379 1.2247 0.134 Uiso 1 calc R . .
C10 C 1.4260(4) 1.0758(5) 1.2742(5) 0.126(4) Uani 1 d . . .
H10 H 1.4046 1.0613 1.2882 0.151 Uiso 1 calc R . .
C11 C 1.4425(4) 1.1110(4) 1.2922(4) 0.111(4) Uani 1 d . . .
H11 H 1.4321 1.1203 1.3180 0.133 Uiso 1 calc R . .
C12 C 1.4746(3) 1.1333(3) 1.2727(3) 0.082(2) Uani 1 d . . .
C13 C 1.4897(5) 1.0668(3) 1.1718(4) 0.117(4) Uani 1 d . . .
H13 H 1.5156 1.0822 1.1647 0.140 Uiso 1 calc R . .
C14 C 1.4555(5) 1.0772(5) 1.1380(4) 0.150(5) Uani 1 d . . .
H14A H 1.4311 1.0599 1.1428 0.225 Uiso 1 calc R . .
H14B H 1.4666 1.0716 1.1104 0.225 Uiso 1 calc R . .
H14C H 1.4478 1.1064 1.1401 0.225 Uiso 1 calc R . .
C15 C 1.4993(8) 1.0198(4) 1.1724(5) 0.202(9) Uani 1 d . . .
H15A H 1.4735 1.0042 1.1697 0.302 Uiso 1 calc R . .
H15B H 1.5128 1.0126 1.1985 0.302 Uiso 1 calc R . .
H15C H 1.5177 1.0130 1.1493 0.302 Uiso 1 calc R . .
C16 C 1.4893(3) 1.1727(4) 1.2937(3) 0.099(3) Uani 1 d . . .
H16 H 1.5133 1.1831 1.2773 0.118 Uiso 1 calc R . .
C17 C 1.4585(4) 1.2082(4) 1.2965(3) 0.119(4) Uani 1 d . . .
H17A H 1.4310 1.1973 1.3031 0.179 Uiso 1 calc R . .
H17B H 1.4574 1.2228 1.2700 0.179 Uiso 1 calc R . .
H17C H 1.4672 1.2274 1.3183 0.179 Uiso 1 calc R . .
C18 C 1.5054(6) 1.1636(6) 1.3374(4) 0.171(7) Uani 1 d . . .
H18A H 1.5302 1.1464 1.3356 0.257 Uiso 1 calc R . .
H18B H 1.4841 1.1491 1.3532 0.257 Uiso 1 calc R . .
H18C H 1.5122 1.1897 1.3512 0.257 Uiso 1 calc R . .

loop_
_atom_site_aniso_label
_atom_site_aniso_U_11
_atom_site_aniso_U_22
_atom_site_aniso_U_33
_atom_site_aniso_U_23
_atom_site_aniso_U_13
_atom_site_aniso_U_12
Ti1 0.0434(6) 0.0567(7) 0.0560(7) 0.0064(5) 0.0043(5) 0.0024(5)
Si1 0.0575(11) 0.0535(10) 0.0590(11) 0.0113(9) 0.0025(9) 0.0081(9)
Si2 0.0793(16) 0.123(2) 0.124(2) 0.057(2) 0.0085(16) 0.0397(17)
O1 0.059(3) 0.084(3) 0.065(3) 0.000(3) -0.008(2) -0.002(2)
O2 0.058(3) 0.068(3) 0.071(3) 0.013(3) 0.003(2) 0.014(2)
O3 0.073(3) 0.058(3) 0.077(3) -0.010(2) 0.004(3) 0.004(2)
O4 0.063(3) 0.114(5) 0.083(4) 0.018(3) 0.025(3) 0.003(3)
N1 0.065(4) 0.068(4) 0.066(4) 0.018(3) 0.003(3) 0.016(3)
C1 0.106(8) 0.209(15) 0.201(15) 0.097(13) 0.071(10) 0.092(10)
C2 0.099(8) 0.210(16) 0.186(15) 0.055(12) -0.052(9) -0.003(10)
C3 0.192(13) 0.152(12) 0.174(13) 0.091(11) 0.017(11) 0.108(11)
C4 0.118(10) 0.177(15) 0.221(16) -0.032(13) 0.086(11) -0.080(11)
C5 0.181(16) 0.30(3) 0.29(2) 0.04(2) 0.164(19) 0.028(18)
C6 0.22(2) 0.137(15) 0.45(4) 0.05(2) 0.11(3) -0.046(15)
C7 0.071(5) 0.064(5) 0.067(4) 0.019(4) 0.008(4) 0.014(4)
C8 0.112(7) 0.065(5) 0.097(6) 0.015(5) -0.008(6) 0.005(5)
C9 0.132(9) 0.072(6) 0.132(10) 0.034(7) -0.007(8) -0.029(6)
C10 0.119(9) 0.129(10) 0.130(10) 0.045(9) 0.042(8) -0.007(8)
C11 0.124(9) 0.113(9) 0.096(7) 0.027(7) 0.023(7) -0.011(7)
C12 0.085(6) 0.090(6) 0.070(5) 0.025(5) 0.006(4) 0.006(5)
C13 0.187(13) 0.063(5) 0.099(7) 0.000(5) -0.003(8) -0.012(7)
C14 0.190(14) 0.152(12) 0.107(9) 0.015(9) -0.006(9) -0.059(11)
C15 0.36(3) 0.083(8) 0.157(13) -0.024(9) 0.058(17) 0.032(11)
C16 0.109(8) 0.116(8) 0.070(5) 0.003(6) 0.012(5) 0.003(7)
C17 0.149(10) 0.124(9) 0.085(7) 0.003(6) 0.020(7) 0.036(8)
C18 0.194(15) 0.216(17) 0.104(9) -0.006(10) -0.038(10) 0.030(13)

loop_
_atom_type_symbol
_atom_type_description
_atom_type_scat_dispersion_real
_atom_type_scat_dispersion_imag
_atom_type_scat_source
C C 0.0033 0.0016 'International Tables Vol C Tables 4.2.6.8 and 6.1.1.4'
H H 0.0000 0.0000 'International Tables Vol C Tables 4.2.6.8 and 6.1.1.4'
O O 0.0106 0.0060 'International Tables Vol C Tables 4.2.6.8 and 6.1.1.4'
N N 0.0061 0.0033 'International Tables Vol C Tables 4.2.6.8 and 6.1.1.4'
Si Si 0.0817 0.0704 'International Tables Vol C Tables 4.2.6.8 and 6.1.1.4'
Ti Ti 0.2776 0.4457 'International Tables Vol C Tables 4.2.6.8 and 6.1.1.4'

loop_
_geom_angle_atom_site_label_1
_geom_angle_atom_site_label_2
_geom_angle_atom_site_label_3
_geom_angle
_geom_angle_site_symmetry_1
_geom_angle_site_symmetry_3
_geom_angle_publ_flag
O4 Ti1 O2 112.3(3) . . ?
O4 Ti1 O1 109.3(3) . . ?
O2 Ti1 O1 108.5(2) . . ?
O4 Ti1 O3 111.4(3) . . ?
O2 Ti1 O3 106.1(2) . . ?
O1 Ti1 O3 109.2(2) . . ?
O2 Si1 O1 106.7(3) . 7_747 ?
O2 Si1 O3 111.4(3) . 3_875 ?
O1 Si1 O3 106.8(3) 7_747 3_875 ?
O2 Si1 N1 109.7(3) . . ?
O1 Si1 N1 113.9(3) 7_747 . ?
O3 Si1 N1 108.3(3) 3_875 . ?
N1 Si2 C3 108.8(6) . . ?
N1 Si2 C1 107.2(5) . . ?
C3 Si2 C1 111.0(7) . . ?
N1 Si2 C2 113.7(5) . . ?
C3 Si2 C2 109.6(8) . . ?
C1 Si2 C2 106.5(8) . . ?
Si1 O1 Ti1 148.0(3) 5_577 . ?
Si1 O2 Ti1 154.5(3) . . ?
Si1 O3 Ti1 150.3(3) 3_875 . ?
C4 O4 Ti1 153.6(9) . . ?
C7 N1 Si1 120.3(5) . . ?
C7 N1 Si2 118.7(5) . . ?
Si1 N1 Si2 121.0(4) . . ?
C6 C4 C5 124.1(19) . . ?
C6 C4 O4 121.3(17) . . ?
C5 C4 O4 114.6(17) . . ?
C12 C7 C8 121.1(8) . . ?
C12 C7 N1 120.2(8) . . ?
C8 C7 N1 118.7(7) . . ?
C7 C8 C9 116.9(10) . . ?
C7 C8 C13 121.5(9) . . ?
C9 C8 C13 121.5(10) . . ?
C10 C9 C8 120.4(11) . . ?
C9 C10 C11 121.7(11) . . ?
C10 C11 C12 121.0(11) . . ?
C11 C12 C7 118.8(10) . . ?
C11 C12 C16 117.2(9) . . ?
C7 C12 C16 124.0(8) . . ?
C15 C13 C8 111.5(10) . . ?
C15 C13 C14 110.6(12) . . ?
C8 C13 C14 108.5(11) . . ?
C12 C16 C17 117.1(10) . . ?
C12 C16 C18 111.0(11) . . ?
C17 C16 C18 108.1(10) . . ?

loop_
_geom_bond_atom_site_label_1
_geom_bond_atom_site_label_2
_geom_bond_distance
_geom_bond_site_symmetry_2
_geom_bond_publ_flag
Ti1 O4 1.755(5) . ?
Ti1 O2 1.791(5) . ?
Ti1 O1 1.807(5) . ?
Ti1 O3 1.807(5) . ?
Si1 O2 1.618(5) . ?
Si1 O1 1.619(5) 7_747 ?
Si1 O3 1.621(6) 3_875 ?
Si1 N1 1.702(6) . ?
Si2 N1 1.756(6) . ?
Si2 C3 1.872(12) . ?
Si2 C1 1.872(14) . ?
Si2 C2 1.873(17) . ?
O1 Si1 1.619(5) 5_577 ?
O3 Si1 1.621(6) 3_875 ?
O4 C4 1.445(13) . ?
N1 C7 1.451(10) . ?
C4 C6 1.24(2) . ?
C4 C5 1.35(2) . ?
C7 C12 1.395(11) . ?
C7 C8 1.401(12) . ?
C8 C9 1.443(15) . ?
C8 C13 1.546(15) . ?
C9 C10 1.340(18) . ?
C10 C11 1.358(18) . ?
C11 C12 1.384(13) . ?
C12 C16 1.491(15) . ?
C13 C15 1.521(15) . ?
C13 C14 1.559(17) . ?
C16 C17 1.494(14) . ?
C16 C18 1.504(15) . ?
